data_2215485
loop_
_publ_author_name
'Verguet, Emilie'
'Oguadinma, Paul O.'
'Schaper, Frank'

_publ_section_title
Dichlorido-[<i>N</i>,<i>N</i>'-bis(2,6-dimethylphenyl)pentane-2,4-diiminato](cyclopentadienyl)zirconium(IV)
_journal_coeditor_code GG2043
_journal_issue 10
_journal_name_full 'Acta Crystallographica Section E'
_journal_page_first m2541
_journal_page_last m2541
_journal_paper_doi 10.1107/S1600536807043978
_journal_volume 63
_journal_year 2007
_chemical_formula_iupac '[Zr (Cl)2 (C21 H25 N2) (C5 H5)]'
_chemical_formula_moiety 'C26 H30 Cl2 N2 Zr'
_chemical_formula_sum 'C26 H30 Cl2 N2 Zr'
_chemical_formula_weight 532.64
_chemical_name_systematic
;
Dichlorido-[<it>N</it>,<it>N</it>'-bis(2,6-dimethylphenyl)pentane-2,4-
diiminato](cyclopentadienyl)zirconium(IV)
;
_space_group_IT_number 2
_symmetry_cell_setting triclinic
_symmetry_space_group_name_Hall '-P 1'
_symmetry_space_group_name_H-M 'P -1'
_atom_sites_solution_hydrogens geom
_atom_sites_solution_primary direct
_atom_sites_solution_secondary difmap
_audit_creation_method SHELXL97
_cell_angle_alpha 73.8030(10)
_cell_angle_beta 78.869(2)
_cell_angle_gamma 66.1780(10)
_cell_formula_units_Z 2
_cell_length_a 10.0163(3)
_cell_length_b 10.5990(4)
_cell_length_c 13.1392(5)
_cell_measurement_reflns_used 13439
_cell_measurement_temperature 150
_cell_measurement_theta_max 71.34
_cell_measurement_theta_min 3.52
_cell_volume 1220.27(8)
_computing_cell_refinement 'APEX2 (Bruker, 2004)'
_computing_data_collection 'APEX2 (Bruker, 2004)'
_computing_data_reduction 'APEX2 (Bruker, 2004)'
_computing_molecular_graphics 'SHELXTL (Bruker, 1997)'
_computing_publication_material 'UdMX (local program)'
_computing_structure_refinement 'SHELXL97 (Sheldrick, 1997)'
_computing_structure_solution 'SHELXS97 (Sheldrick, 1997)'
_diffrn_ambient_temperature 150
_diffrn_detector_area_resol_mean 5.5
_diffrn_measured_fraction_theta_full 0.954
_diffrn_measured_fraction_theta_max 0.954
_diffrn_measurement_device_type 'Bruker SMART 6000'
_diffrn_measurement_method \w
_diffrn_radiation_monochromator 'Montel 200 optics'
_diffrn_radiation_source 'Rotating Anode'
_diffrn_radiation_type CuK\a
_diffrn_radiation_wavelength 1.54178
_diffrn_reflns_av_R_equivalents 0.036
_diffrn_reflns_av_sigmaI/netI 0.0222
_diffrn_reflns_limit_h_max 12
_diffrn_reflns_limit_h_min -12
_diffrn_reflns_limit_k_max 12
_diffrn_reflns_limit_k_min -12
_diffrn_reflns_limit_l_max 16
_diffrn_reflns_limit_l_min -16
_diffrn_reflns_number 14734
_diffrn_reflns_theta_full 71.80
_diffrn_reflns_theta_max 71.80
_diffrn_reflns_theta_min 3.52
_diffrn_standards_decay_% 0.00
_diffrn_standards_number 5
_exptl_absorpt_coefficient_mu 5.816
_exptl_absorpt_correction_T_max 0.49
_exptl_absorpt_correction_T_min 0.27
_exptl_absorpt_correction_type multi-scan
_exptl_absorpt_process_details '(SADABS; Sheldrick, 1996)'
_exptl_crystal_colour colorless
_exptl_crystal_density_diffrn 1.450
_exptl_crystal_density_method 'not measured'
_exptl_crystal_description plate
_exptl_crystal_F_000 548
_exptl_crystal_size_max 0.30
_exptl_crystal_size_mid 0.26
_exptl_crystal_size_min 0.12
_refine_diff_density_max 0.754
_refine_diff_density_min -1.590
_refine_ls_extinction_coef 0.0309(9)
_refine_ls_extinction_expression Fc^*^=kFc[1+0.001xFc^2^\l^3^/sin(2\q)]^-1/4^
_refine_ls_extinction_method 'SHELXL97 (Sheldrick, 1997)'
_refine_ls_goodness_of_fit_ref 1.130
_refine_ls_hydrogen_treatment constr
_refine_ls_matrix_type full
_refine_ls_number_parameters 287
_refine_ls_number_reflns 4561
_refine_ls_number_restraints 0
_refine_ls_restrained_S_all 1.130
_refine_ls_R_factor_all 0.0417
_refine_ls_R_factor_gt 0.0416
_refine_ls_shift/su_max 0.002
_refine_ls_shift/su_mean 0.000
_refine_ls_structure_factor_coef Fsqd
_refine_ls_weighting_details 'w = 1/[\s^2^(Fo^2^)+(0.0762P)^2^+0.4394P] where P=(Fo^2^+2Fc^2^)/3'
_refine_ls_weighting_scheme calc
_refine_ls_wR_factor_gt 0.1030
_refine_ls_wR_factor_ref 0.1031
_reflns_number_gt 4541
_reflns_number_total 4561
_reflns_threshold_expression I>2\s(I)
_cod_data_source_file gg2043.cif
_cod_data_source_block I
_cod_original_cell_volume 1220.27(7)
_cod_original_sg_symbol_H-M P-1
_cod_database_code 2215485
_cod_database_fobs_code 2215485

loop_
_symmetry_equiv_pos_as_xyz
'x, y, z'
'-x, -y, -z'

loop_
_atom_site_type_symbol
_atom_site_label
_atom_site_fract_x
_atom_site_fract_y
_atom_site_fract_z
_atom_site_U_iso_or_equiv
_atom_site_adp_type
_atom_site_calc_flag
_atom_site_refinement_flags
_atom_site_occupancy
Zr Zr1 0.308862(17) 1.073009(17) 0.252603(12) 0.01780(13) Uani d . 1
Cl Cl1 0.38706(6) 1.24068(6) 0.10173(4) 0.02458(16) Uani d . 1
Cl Cl2 0.57167(6) 0.97220(6) 0.29131(5) 0.02741(16) Uani d . 1
N N1 0.3069(2) 0.8588(2) 0.29919(14) 0.0201(4) Uani d . 1
N N2 0.1471(2) 1.0924(2) 0.14178(15) 0.0188(4) Uani d . 1
C C1 0.5300(3) 0.6836(3) 0.2257(2) 0.0318(5) Uani d . 1
H H1A 0.5924 0.6811 0.2758 0.048 Uiso calc R 1
H H1B 0.5862 0.6758 0.1563 0.048 Uiso calc R 1
H H1C 0.4963 0.6045 0.2527 0.048 Uiso calc R 1
C C2 0.3999(2) 0.8209(2) 0.21377(19) 0.0224(5) Uani d . 1
C C3 0.3805(3) 0.9139(2) 0.11475(18) 0.0224(5) Uani d . 1
H H3 0.4649 0.9149 0.0674 0.027 Uiso calc R 1
C C4 0.2365(2) 1.0103(2) 0.07984(17) 0.0205(4) Uani d . 1
C C5 0.2026(3) 0.9982(3) -0.02249(19) 0.0285(5) Uani d . 1
H H5A 0.1018 1.0617 -0.0364 0.043 Uiso calc R 1
H H5B 0.2135 0.9004 -0.0170 0.043 Uiso calc R 1
H H5C 0.2704 1.0244 -0.0809 0.043 Uiso calc R 1
C C6 -0.0015(2) 1.1825(2) 0.11747(18) 0.0198(4) Uani d . 1
C C7 -0.0299(3) 1.2987(2) 0.02897(19) 0.0242(5) Uani d . 1
C C8 -0.1755(3) 1.3857(3) 0.0140(2) 0.0285(5) Uani d . 1
H H8 -0.1966 1.4641 -0.0452 0.034 Uiso calc R 1
C C9 -0.2902(3) 1.3617(3) 0.0825(2) 0.0308(5) Uani d . 1
H H9 -0.3883 1.4241 0.0711 0.037 Uiso calc R 1
C C10 -0.2614(3) 1.2461(3) 0.1679(2) 0.0272(5) Uani d . 1
H H10 -0.3405 1.2287 0.2144 0.033 Uiso calc R 1
C C11 -0.1171(3) 1.1545(2) 0.18677(18) 0.0222(4) Uani d . 1
C C12 0.0889(3) 1.3325(3) -0.0499(2) 0.0296(5) Uani d . 1
H H12A 0.1084 1.2855 -0.1086 0.044 Uiso calc R 1
H H12B 0.1785 1.2990 -0.0144 0.044 Uiso calc R 1
H H12C 0.0569 1.4351 -0.0778 0.044 Uiso calc R 1
C C13 -0.0938(3) 1.0269(3) 0.2775(2) 0.0306(5) Uani d . 1
H H13A -0.1544 1.0555 0.3414 0.046 Uiso calc R 1
H H13B 0.0097 0.9841 0.2914 0.046 Uiso calc R 1
H H13C -0.1214 0.9578 0.2590 0.046 Uiso calc R 1
C C14 0.2780(3) 0.7493(2) 0.38273(19) 0.0227(5) Uani d . 1
C C15 0.1997(3) 0.6783(2) 0.3584(2) 0.0272(5) Uani d . 1
C C16 0.1606(3) 0.5787(3) 0.4393(2) 0.0330(6) Uani d . 1
H H16 0.1060 0.5320 0.4239 0.040 Uiso calc R 1
C C17 0.1999(3) 0.5467(3) 0.5414(2) 0.0345(6) Uani d . 1
H H17 0.1706 0.4802 0.5960 0.041 Uiso calc R 1
C C18 0.2819(3) 0.6121(3) 0.5633(2) 0.0305(5) Uani d . 1
H H18 0.3098 0.5888 0.6333 0.037 Uiso calc R 1
C C19 0.3249(3) 0.7120(2) 0.48493(19) 0.0249(5) Uani d . 1
C C20 0.1620(3) 0.7018(3) 0.2470(2) 0.0368(6) Uani d . 1
H H20A 0.2484 0.6487 0.2054 0.055 Uiso calc R 1
H H20B 0.1306 0.8028 0.2132 0.055 Uiso calc R 1
H H20C 0.0824 0.6690 0.2501 0.055 Uiso calc R 1
C C21 0.4278(3) 0.7660(3) 0.5126(2) 0.0302(5) Uani d . 1
H H21A 0.3766 0.8252 0.5643 0.045 Uiso calc R 1
H H21B 0.4618 0.8222 0.4481 0.045 Uiso calc R 1
H H21C 0.5120 0.6857 0.5436 0.045 Uiso calc R 1
C C22 0.0701(3) 1.2031(3) 0.3459(2) 0.0298(5) Uani d . 1
H H22 -0.0181 1.2071 0.3261 0.036 Uiso calc R 1
C C23 0.1387(3) 1.3008(3) 0.3012(2) 0.0319(6) Uani d . 1
H H23 0.1053 1.3824 0.2455 0.038 Uiso calc R 1
C C24 0.2652(3) 1.2569(3) 0.3532(2) 0.0328(6) Uani d . 1
H H24 0.3327 1.3034 0.3386 0.039 Uiso calc R 1
C C25 0.2746(3) 1.1325(3) 0.4306(2) 0.0312(5) Uani d . 1
H H25 0.3488 1.0806 0.4781 0.037 Uiso calc R 1
C C26 0.1550(3) 1.0983(3) 0.42522(19) 0.0296(5) Uani d . 1
H H26 0.1348 1.0183 0.4678 0.036 Uiso calc R 1

loop_
_atom_site_aniso_label
_atom_site_aniso_U_11
_atom_site_aniso_U_22
_atom_site_aniso_U_33
_atom_site_aniso_U_12
_atom_site_aniso_U_13
_atom_site_aniso_U_23
Zr1 0.01333(16) 0.02266(16) 0.01805(16) -0.00592(10) -0.00042(9) -0.00736(9)
Cl1 0.0210(3) 0.0266(3) 0.0257(3) -0.0101(2) -0.0002(2) -0.0045(2)
Cl2 0.0156(3) 0.0351(3) 0.0303(3) -0.0096(2) -0.0041(2) -0.0040(2)
N1 0.0188(9) 0.0235(9) 0.0179(9) -0.0078(7) -0.0004(7) -0.0057(7)
N2 0.0147(9) 0.0238(9) 0.0191(8) -0.0077(7) -0.0009(7) -0.0064(7)
C1 0.0245(12) 0.0291(12) 0.0320(13) -0.0007(10) 0.0008(10) -0.0086(10)
C2 0.0183(11) 0.0244(11) 0.0251(11) -0.0066(9) -0.0009(9) -0.0091(9)
C3 0.0183(11) 0.0258(11) 0.0214(11) -0.0062(9) 0.0037(9) -0.0095(9)
C4 0.0209(11) 0.0240(10) 0.0185(10) -0.0105(9) 0.0013(9) -0.0065(8)
C5 0.0293(12) 0.0334(12) 0.0230(11) -0.0075(10) -0.0039(10) -0.0117(9)
C6 0.0175(11) 0.0231(10) 0.0207(10) -0.0064(9) -0.0040(9) -0.0080(8)
C7 0.0255(12) 0.0245(11) 0.0249(11) -0.0091(9) -0.0068(10) -0.0066(9)
C8 0.0301(13) 0.0223(11) 0.0322(12) -0.0049(9) -0.0120(11) -0.0057(9)
C9 0.0202(11) 0.0304(12) 0.0407(14) 0.0001(9) -0.0115(11) -0.0150(11)
C10 0.0170(11) 0.0358(12) 0.0313(12) -0.0074(10) -0.0002(10) -0.0163(10)
C11 0.0175(10) 0.0289(11) 0.0220(11) -0.0072(9) -0.0022(9) -0.0104(9)
C12 0.0313(13) 0.0307(12) 0.0265(11) -0.0142(10) -0.0073(10) 0.0013(9)
C13 0.0211(11) 0.0433(14) 0.0252(12) -0.0142(10) 0.0000(10) -0.0022(10)
C14 0.0190(11) 0.0225(10) 0.0232(11) -0.0059(9) 0.0028(9) -0.0058(9)
C15 0.0240(12) 0.0245(11) 0.0319(12) -0.0071(9) -0.0012(10) -0.0085(9)
C16 0.0280(12) 0.0279(12) 0.0427(14) -0.0114(10) 0.0050(11) -0.0112(11)
C17 0.0326(14) 0.0251(12) 0.0371(14) -0.0093(10) 0.0089(11) -0.0041(10)
C18 0.0270(12) 0.0291(12) 0.0243(11) -0.0035(10) 0.0008(10) -0.0019(9)
C19 0.0178(10) 0.0240(10) 0.0259(11) -0.0019(8) -0.0010(9) -0.0046(9)
C20 0.0401(15) 0.0432(15) 0.0389(14) -0.0234(13) -0.0047(12) -0.0144(12)
C21 0.0260(12) 0.0394(13) 0.0241(11) -0.0103(10) -0.0054(10) -0.0058(10)
C22 0.0191(11) 0.0438(14) 0.0277(12) -0.0056(10) 0.0018(10) -0.0219(11)
C23 0.0310(13) 0.0289(12) 0.0307(12) -0.0002(10) -0.0008(11) -0.0168(10)
C24 0.0317(13) 0.0381(14) 0.0368(14) -0.0139(11) 0.0004(11) -0.0221(12)
C25 0.0274(12) 0.0445(14) 0.0230(11) -0.0079(11) -0.0048(10) -0.0161(10)
C26 0.0283(12) 0.0400(13) 0.0218(11) -0.0124(11) 0.0044(10) -0.0139(10)

loop_
_atom_type_symbol
_atom_type_description
_atom_type_scat_dispersion_real
_atom_type_scat_dispersion_imag
_atom_type_scat_source
C C 0.0181 0.0091 'International Tables Vol C Tables 4.2.6.8 and 6.1.1.4'
H H 0.0000 0.0000 'International Tables Vol C Tables 4.2.6.8 and 6.1.1.4'
N N 0.0311 0.0180 'International Tables Vol C Tables 4.2.6.8 and 6.1.1.4'
Cl Cl 0.3639 0.7018 'International Tables Vol C Tables 4.2.6.8 and 6.1.1.4'
Zr Zr -0.1862 2.2449 'International Tables Vol C Tables 4.2.6.8 and 6.1.1.4'

loop_
_geom_angle_atom_site_label_1
_geom_angle_atom_site_label_2
_geom_angle_atom_site_label_3
_geom_angle
N1 Zr1 N2 79.32(7)
N1 Zr1 C26 83.28(8)
N2 Zr1 C26 103.18(8)
N1 Zr1 C23 132.68(8)
N2 Zr1 C23 90.58(8)
C26 Zr1 C23 54.01(9)
N1 Zr1 Cl1 142.40(5)
N2 Zr1 Cl1 85.52(5)
C26 Zr1 Cl1 133.94(6)
C23 Zr1 Cl1 81.18(7)
N1 Zr1 C24 133.71(8)
N2 Zr1 C24 123.08(8)
C26 Zr1 C24 53.96(9)
C23 Zr1 C24 32.57(9)
Cl1 Zr1 C24 83.13(7)
N1 Zr1 C22 100.32(8)
N2 Zr1 C22 79.26(7)
C26 Zr1 C22 32.63(9)
C23 Zr1 C22 32.54(9)
Cl1 Zr1 C22 110.42(7)
C24 Zr1 C22 53.92(9)
N1 Zr1 Cl2 89.10(5)
N2 Zr1 Cl2 145.66(5)
C26 Zr1 Cl2 107.45(6)
C23 Zr1 Cl2 119.98(7)
Cl1 Zr1 Cl2 84.333(18)
C24 Zr1 Cl2 88.08(7)
C22 Zr1 Cl2 134.92(6)
N1 Zr1 C25 101.61(8)
N2 Zr1 C25 132.79(8)
C26 Zr1 C25 32.52(8)
C23 Zr1 C25 53.89(9)
Cl1 Zr1 C25 113.76(7)
C24 Zr1 C25 32.49(9)
C22 Zr1 C25 53.89(8)
Cl2 Zr1 C25 81.06(6)
N1 Zr1 C2 31.15(7)
N2 Zr1 C2 75.52(7)
C26 Zr1 C2 114.33(8)
C23 Zr1 C2 159.80(9)
Cl1 Zr1 C2 111.65(5)
C24 Zr1 C2 158.19(9)
C22 Zr1 C2 128.32(8)
Cl2 Zr1 C2 77.97(5)
C25 Zr1 C2 127.19(8)
N1 Zr1 C3 58.30(7)
N2 Zr1 C3 57.41(7)
C26 Zr1 C3 138.28(8)
C23 Zr1 C3 145.88(8)
Cl1 Zr1 C3 84.54(5)
C24 Zr1 C3 167.55(9)
C22 Zr1 C3 133.33(8)
Cl2 Zr1 C3 88.97(5)
C25 Zr1 C3 157.90(8)
C2 Zr1 C3 30.77(7)
N1 Zr1 C4 70.63(7)
N2 Zr1 C4 27.09(7)
C26 Zr1 C4 125.55(7)
C23 Zr1 C4 115.63(8)
Cl1 Zr1 C4 80.25(4)
C24 Zr1 C4 146.60(8)
C22 Zr1 C4 106.02(7)
Cl2 Zr1 C4 118.61(5)
C25 Zr1 C4 157.86(8)
C2 Zr1 C4 54.74(7)
C3 Zr1 C4 30.85(7)
C4 N2 C6 121.83(19)
C4 N2 Zr1 99.75(14)
C6 N2 Zr1 137.20(14)
C2 N1 C14 118.35(19)
C2 N1 Zr1 92.15(14)
C14 N1 Zr1 147.43(15)
C4 C5 H5A 109.5
C4 C5 H5B 109.5
H5A C5 H5B 109.5
C4 C5 H5C 109.5
H5A C5 H5C 109.5
H5B C5 H5C 109.5
N2 C4 C3 118.3(2)
N2 C4 C5 126.0(2)
C3 C4 C5 115.61(19)
N2 C4 Zr1 53.16(11)
C3 C4 Zr1 66.77(12)
C5 C4 Zr1 170.65(16)
C2 C3 C4 123.2(2)
C2 C3 Zr1 74.45(13)
C4 C3 Zr1 82.37(13)
C2 C3 H3 118.4
C4 C3 H3 118.4
Zr1 C3 H3 114.9
N1 C2 C3 119.7(2)
N1 C2 C1 120.9(2)
C3 C2 C1 119.2(2)
N1 C2 Zr1 56.70(11)
C3 C2 Zr1 74.77(13)
C1 C2 Zr1 140.72(17)
C2 C1 H1A 109.5
C2 C1 H1B 109.5
H1A C1 H1B 109.5
C2 C1 H1C 109.5
H1A C1 H1C 109.5
H1B C1 H1C 109.5
C11 C6 C7 120.8(2)
C11 C6 N2 118.1(2)
C7 C6 N2 121.0(2)
C8 C7 C6 117.9(2)
C8 C7 C12 118.7(2)
C6 C7 C12 123.5(2)
C9 C8 C7 122.1(2)
C9 C8 H8 118.9
C7 C8 H8 118.9
C8 C9 C10 119.6(2)
C8 C9 H9 120.2
C10 C9 H9 120.2
C9 C10 C11 120.8(2)
C9 C10 H10 119.6
C11 C10 H10 119.6
C10 C11 C6 118.7(2)
C10 C11 C13 118.1(2)
C6 C11 C13 123.1(2)
C7 C12 H12A 109.5
C7 C12 H12B 109.5
H12A C12 H12B 109.5
C7 C12 H12C 109.5
H12A C12 H12C 109.5
H12B C12 H12C 109.5
C11 C13 H13A 109.5
C11 C13 H13B 109.5
H13A C13 H13B 109.5
C11 C13 H13C 109.5
H13A C13 H13C 109.5
H13B C13 H13C 109.5
C19 C14 C15 120.1(2)
C19 C14 N1 122.6(2)
C15 C14 N1 117.3(2)
C16 C15 C14 118.9(2)
C16 C15 C20 118.7(2)
C14 C15 C20 122.4(2)
C17 C16 C15 121.3(2)
C17 C16 H16 119.4
C15 C16 H16 119.4
C18 C17 C16 119.5(2)
C18 C17 H17 120.3
C16 C17 H17 120.3
C17 C18 C19 121.6(2)
C17 C18 H18 119.2
C19 C18 H18 119.2
C18 C19 C14 118.5(2)
C18 C19 C21 117.9(2)
C14 C19 C21 123.5(2)
C15 C20 H20A 109.5
C15 C20 H20B 109.5
H20A C20 H20B 109.5
C15 C20 H20C 109.5
H20A C20 H20C 109.5
H20B C20 H20C 109.5
C19 C21 H21A 109.5
C19 C21 H21B 109.5
H21A C21 H21B 109.5
C19 C21 H21C 109.5
H21A C21 H21C 109.5
H21B C21 H21C 109.5
C23 C22 C26 107.9(2)
C23 C22 Zr1 73.64(14)
C26 C22 Zr1 73.50(14)
C23 C22 H22 126
C26 C22 H22 126
Zr1 C22 H22 118.7
C22 C23 C24 108.0(2)
C22 C23 Zr1 73.82(14)
C24 C23 Zr1 73.75(14)
C22 C23 H23 126
C24 C23 H23 126
Zr1 C23 H23 118.4
C23 C24 C25 108.1(2)
C23 C24 Zr1 73.68(14)
C25 C24 Zr1 74.20(14)
C23 C24 H24 125.9
C25 C24 H24 125.9
Zr1 C24 H24 118.1
C24 C25 C26 107.9(2)
C24 C25 Zr1 73.31(14)
C26 C25 Zr1 73.16(14)
C24 C25 H25 126.1
C26 C25 H25 126.1
Zr1 C25 H25 119.3
C25 C26 C22 108.1(2)
C25 C26 Zr1 74.32(14)
C22 C26 Zr1 73.87(13)
C25 C26 H26 126
C22 C26 H26 126
Zr1 C26 H26 117.8

loop_
_geom_bond_atom_site_label_1
_geom_bond_atom_site_label_2
_geom_bond_distance
Zr1 N1 2.1879(19)
Zr1 N2 2.2944(19)
Zr1 C26 2.500(2)
Zr1 C23 2.502(2)
Zr1 Cl1 2.5022(5)
Zr1 C24 2.503(2)
Zr1 C22 2.504(2)
Zr1 Cl2 2.5043(5)
Zr1 C25 2.514(2)
Zr1 C2 2.616(2)
Zr1 C3 2.620(2)
Zr1 C4 2.826(2)
N2 C4 1.306(3)
N2 C6 1.447(3)
N1 C2 1.354(3)
N1 C14 1.440(3)
C5 C4 1.499(3)
C5 H5A 0.98
C5 H5B 0.98
C5 H5C 0.98
C4 C3 1.462(3)
C3 C2 1.389(3)
C3 H3 0.95
C2 C1 1.504(3)
C1 H1A 0.98
C1 H1B 0.98
C1 H1C 0.98
C6 C11 1.406(3)
C6 C7 1.413(3)
C7 C8 1.393(3)
C7 C12 1.510(3)
C8 C9 1.379(4)
C8 H8 0.95
C9 C10 1.384(4)
C9 H9 0.95
C10 C11 1.402(3)
C10 H10 0.95
C11 C13 1.503(3)
C12 H12A 0.98
C12 H12B 0.98
C12 H12C 0.98
C13 H13A 0.98
C13 H13B 0.98
C13 H13C 0.98
C14 C19 1.406(3)
C14 C15 1.412(3)
C15 C16 1.393(4)
C15 C20 1.511(4)
C16 C17 1.383(4)
C16 H16 0.95
C17 C18 1.378(4)
C17 H17 0.95
C18 C19 1.399(3)
C18 H18 0.95
C19 C21 1.503(3)
C20 H20A 0.98
C20 H20B 0.98
C20 H20C 0.98
C21 H21A 0.98
C21 H21B 0.98
C21 H21C 0.98
C22 C23 1.403(4)
C22 C26 1.406(4)
C22 H22 0.95
C23 C24 1.404(4)
C23 H23 0.95
C24 C25 1.404(4)
C24 H24 0.95
C25 C26 1.404(4)
C25 H25 0.95
C26 H26 0.95

loop_
_geom_torsion_atom_site_label_1
_geom_torsion_atom_site_label_2
_geom_torsion_atom_site_label_3
_geom_torsion_atom_site_label_4
_geom_torsion
N1 Zr1 N2 C4 -68.14(14)
C26 Zr1 N2 C4 -148.56(14)
C23 Zr1 N2 C4 158.40(14)
Cl1 Zr1 N2 C4 77.30(13)
C24 Zr1 N2 C4 156.10(14)
C22 Zr1 N2 C4 -170.92(15)
Cl2 Zr1 N2 C4 4.16(18)
C25 Zr1 N2 C4 -164.14(14)
C2 Zr1 N2 C4 -36.43(13)
C3 Zr1 N2 C4 -9.08(13)
N1 Zr1 N2 C6 125.2(2)
C26 Zr1 N2 C6 44.8(2)
C23 Zr1 N2 C6 -8.3(2)
Cl1 Zr1 N2 C6 -89.4(2)
C24 Zr1 N2 C6 -10.6(2)
C22 Zr1 N2 C6 22.4(2)
Cl2 Zr1 N2 C6 -162.52(17)
C25 Zr1 N2 C6 29.2(3)
C2 Zr1 N2 C6 156.9(2)
C3 Zr1 N2 C6 -175.8(2)
C4 Zr1 N2 C6 -166.7(3)
N2 Zr1 N1 C2 79.63(13)
C26 Zr1 N1 C2 -175.54(14)
C23 Zr1 N1 C2 160.44(14)
Cl1 Zr1 N1 C2 11.66(17)
C24 Zr1 N1 C2 -154.33(14)
C22 Zr1 N1 C2 156.51(14)
Cl2 Zr1 N1 C2 -67.85(13)
C25 Zr1 N1 C2 -148.53(14)
C3 Zr1 N1 C2 21.50(13)
C4 Zr1 N1 C2 53.02(13)
N2 Zr1 N1 C14 -120.1(3)
C26 Zr1 N1 C14 -15.2(3)
C23 Zr1 N1 C14 -39.2(3)
Cl1 Zr1 N1 C14 172.0(2)
C24 Zr1 N1 C14 6.0(3)
C22 Zr1 N1 C14 -43.2(3)
Cl2 Zr1 N1 C14 92.5(3)
C25 Zr1 N1 C14 11.8(3)
C2 Zr1 N1 C14 160.3(4)
C3 Zr1 N1 C14 -178.2(3)
C4 Zr1 N1 C14 -146.7(3)
C6 N2 C4 C3 -174.92(19)
Zr1 N2 C4 C3 15.7(2)
C6 N2 C4 C5 1.0(3)
Zr1 N2 C4 C5 -168.4(2)
C6 N2 C4 Zr1 169.4(2)
N1 Zr1 C4 N2 104.83(14)
C26 Zr1 C4 N2 38.63(17)
C23 Zr1 C4 N2 -24.10(16)
Cl1 Zr1 C4 N2 -99.32(13)
C24 Zr1 C4 N2 -38.1(2)
C22 Zr1 C4 N2 9.28(15)
Cl2 Zr1 C4 N2 -177.33(12)
C25 Zr1 C4 N2 32.2(3)
C2 Zr1 C4 N2 135.23(16)
C3 Zr1 C4 N2 165.0(2)
N1 Zr1 C4 C3 -60.15(13)
N2 Zr1 C4 C3 -165.0(2)
C26 Zr1 C4 C3 -126.35(14)
C23 Zr1 C4 C3 170.93(13)
Cl1 Zr1 C4 C3 95.70(12)
C24 Zr1 C4 C3 156.96(17)
C22 Zr1 C4 C3 -155.69(13)
Cl2 Zr1 C4 C3 17.70(14)
C25 Zr1 C4 C3 -132.8(2)
C2 Zr1 C4 C3 -29.74(13)
N2 C4 C3 C2 52.1(3)
C5 C4 C3 C2 -124.2(2)
Zr1 C4 C3 C2 65.7(2)
N2 C4 C3 Zr1 -13.63(19)
C5 C4 C3 Zr1 170.06(18)
N1 Zr1 C3 C2 -21.75(13)
N2 Zr1 C3 C2 -119.59(15)
C26 Zr1 C3 C2 -47.67(19)
C23 Zr1 C3 C2 -142.33(17)
Cl1 Zr1 C3 C2 152.24(13)
C24 Zr1 C3 C2 144.1(4)
C22 Zr1 C3 C2 -94.70(16)
Cl2 Zr1 C3 C2 67.84(13)
C25 Zr1 C3 C2 5.1(3)
C4 Zr1 C3 C2 -127.6(2)
N1 Zr1 C3 C4 105.90(14)
N2 Zr1 C3 C4 8.06(11)
C26 Zr1 C3 C4 79.97(17)
C23 Zr1 C3 C4 -14.7(2)
Cl1 Zr1 C3 C4 -80.11(12)
C24 Zr1 C3 C4 -88.2(4)
C22 Zr1 C3 C4 32.95(17)
Cl2 Zr1 C3 C4 -164.52(12)
C25 Zr1 C3 C4 132.7(2)
C2 Zr1 C3 C4 127.6(2)
C14 N1 C2 C3 149.3(2)
Zr1 N1 C2 C3 -42.6(2)
C14 N1 C2 C1 -34.8(3)
Zr1 N1 C2 C1 133.3(2)
C14 N1 C2 Zr1 -168.1(2)
C4 C3 C2 N1 -33.8(3)
Zr1 C3 C2 N1 35.90(19)
C4 C3 C2 C1 150.2(2)
Zr1 C3 C2 C1 -140.1(2)
C4 C3 C2 Zr1 -69.7(2)
N2 Zr1 C2 N1 -93.29(14)
C26 Zr1 C2 N1 4.86(16)
C23 Zr1 C2 N1 -45.5(3)
Cl1 Zr1 C2 N1 -172.38(11)
C24 Zr1 C2 N1 57.4(3)
C22 Zr1 C2 N1 -29.99(17)
Cl2 Zr1 C2 N1 108.76(13)
C25 Zr1 C2 N1 39.93(17)
C3 Zr1 C2 N1 -142.5(2)
C4 Zr1 C2 N1 -112.63(15)
N1 Zr1 C2 C3 142.5(2)
N2 Zr1 C2 C3 49.17(13)
C26 Zr1 C2 C3 147.32(14)
C23 Zr1 C2 C3 97.0(3)
Cl1 Zr1 C2 C3 -29.92(14)
C24 Zr1 C2 C3 -160.1(2)
C22 Zr1 C2 C3 112.47(15)
Cl2 Zr1 C2 C3 -108.78(13)
C25 Zr1 C2 C3 -177.61(13)
C4 Zr1 C2 C3 29.82(12)
N1 Zr1 C2 C1 -99.7(3)
N2 Zr1 C2 C1 167.0(3)
C26 Zr1 C2 C1 -94.9(3)
C23 Zr1 C2 C1 -145.2(3)
Cl1 Zr1 C2 C1 87.9(3)
C24 Zr1 C2 C1 -42.3(4)
C22 Zr1 C2 C1 -129.7(3)
Cl2 Zr1 C2 C1 9.0(3)
C25 Zr1 C2 C1 -59.8(3)
C3 Zr1 C2 C1 117.8(3)
C4 Zr1 C2 C1 147.7(3)
C4 N2 C6 C11 114.9(2)
Zr1 N2 C6 C11 -80.6(3)
C4 N2 C6 C7 -67.5(3)
Zr1 N2 C6 C7 97.0(3)
C11 C6 C7 C8 1.2(3)
N2 C6 C7 C8 -176.3(2)
C11 C6 C7 C12 -178.5(2)
N2 C6 C7 C12 4.0(3)
C6 C7 C8 C9 0.2(4)
C12 C7 C8 C9 179.9(2)
C7 C8 C9 C10 -1.4(4)
C8 C9 C10 C11 1.1(4)
C9 C10 C11 C6 0.3(3)
C9 C10 C11 C13 -176.9(2)
C7 C6 C11 C10 -1.5(3)
N2 C6 C11 C10 176.1(2)
C7 C6 C11 C13 175.6(2)
N2 C6 C11 C13 -6.8(3)
C2 N1 C14 C19 112.3(2)
Zr1 N1 C14 C19 -45.2(4)
C2 N1 C14 C15 -67.5(3)
Zr1 N1 C14 C15 135.0(2)
C19 C14 C15 C16 4.7(3)
N1 C14 C15 C16 -175.5(2)
C19 C14 C15 C20 -172.7(2)
N1 C14 C15 C20 7.0(3)
C14 C15 C16 C17 -1.4(4)
C20 C15 C16 C17 176.1(2)
C15 C16 C17 C18 -1.4(4)
C16 C17 C18 C19 0.9(4)
C17 C18 C19 C14 2.3(4)
C17 C18 C19 C21 -173.4(2)
C15 C14 C19 C18 -5.2(3)
N1 C14 C19 C18 175.1(2)
C15 C14 C19 C21 170.3(2)
N1 C14 C19 C21 -9.4(3)
N1 Zr1 C22 C23 174.62(15)
N2 Zr1 C22 C23 -108.45(16)
C26 Zr1 C22 C23 114.9(2)
Cl1 Zr1 C22 C23 -27.39(16)
C24 Zr1 C22 C23 37.20(16)
Cl2 Zr1 C22 C23 75.47(17)
C25 Zr1 C22 C23 77.71(17)
C2 Zr1 C22 C23 -170.14(14)
C3 Zr1 C22 C23 -129.61(15)
C4 Zr1 C22 C23 -112.74(15)
N1 Zr1 C22 C26 59.68(16)
N2 Zr1 C22 C26 136.61(16)
C23 Zr1 C22 C26 -114.9(2)
Cl1 Zr1 C22 C26 -142.33(14)
C24 Zr1 C22 C26 -77.75(17)
Cl2 Zr1 C22 C26 -39.48(19)
C25 Zr1 C22 C26 -37.24(15)
C2 Zr1 C22 C26 74.91(17)
C3 Zr1 C22 C26 115.45(16)
C4 Zr1 C22 C26 132.32(15)
C26 C22 C23 C24 -0.3(3)
Zr1 C22 C23 C24 -66.38(17)
C26 C22 C23 Zr1 66.04(17)
N1 Zr1 C23 C22 -7.2(2)
N2 Zr1 C23 C22 68.76(15)
C26 Zr1 C23 C22 -37.18(15)
Cl1 Zr1 C23 C22 154.13(15)
C24 Zr1 C23 C22 -114.8(2)
Cl2 Zr1 C23 C22 -127.69(14)
C25 Zr1 C23 C22 -77.70(16)
C2 Zr1 C23 C22 22.9(3)
C3 Zr1 C23 C22 87.8(2)
C4 Zr1 C23 C22 79.47(16)
N1 Zr1 C23 C24 107.62(17)
N2 Zr1 C23 C24 -176.42(17)
C26 Zr1 C23 C24 77.64(18)
Cl1 Zr1 C23 C24 -91.05(16)
C22 Zr1 C23 C24 114.8(2)
Cl2 Zr1 C23 C24 -12.87(19)
C25 Zr1 C23 C24 37.12(16)
C2 Zr1 C23 C24 137.7(2)
C3 Zr1 C23 C24 -157.42(17)
C4 Zr1 C23 C24 -165.71(15)
C22 C23 C24 C25 -0.3(3)
Zr1 C23 C24 C25 -66.77(18)
C22 C23 C24 Zr1 66.43(17)
N1 Zr1 C24 C23 -104.21(18)
N2 Zr1 C24 C23 4.3(2)
C26 Zr1 C24 C23 -77.83(18)
Cl1 Zr1 C24 C23 84.35(16)
C22 Zr1 C24 C23 -37.16(16)
Cl2 Zr1 C24 C23 168.87(16)
C25 Zr1 C24 C23 -114.8(2)
C2 Zr1 C24 C23 -141.3(2)
C3 Zr1 C24 C23 92.5(4)
C4 Zr1 C24 C23 23.9(2)
N1 Zr1 C24 C25 10.6(2)
N2 Zr1 C24 C25 119.10(16)
C26 Zr1 C24 C25 37.00(15)
C23 Zr1 C24 C25 114.8(2)
Cl1 Zr1 C24 C25 -160.82(16)
C22 Zr1 C24 C25 77.67(17)
Cl2 Zr1 C24 C25 -76.30(15)
C2 Zr1 C24 C25 -26.5(3)
C3 Zr1 C24 C25 -152.7(3)
C4 Zr1 C24 C25 138.68(16)
C23 C24 C25 C26 0.9(3)
Zr1 C24 C25 C26 -65.52(17)
C23 C24 C25 Zr1 66.42(17)
N1 Zr1 C25 C24 -172.18(15)
N2 Zr1 C25 C24 -86.05(18)
C26 Zr1 C25 C24 -115.2(2)
C23 Zr1 C25 C24 -37.22(16)
Cl1 Zr1 C25 C24 20.88(17)
C22 Zr1 C25 C24 -77.80(17)
Cl2 Zr1 C25 C24 100.60(15)
C2 Zr1 C25 C24 168.00(14)
C3 Zr1 C25 C24 164.76(19)
C4 Zr1 C25 C24 -105.3(2)
N1 Zr1 C25 C26 -57.02(17)
N2 Zr1 C25 C26 29.1(2)
C23 Zr1 C25 C26 77.95(17)
Cl1 Zr1 C25 C26 136.04(14)
C24 Zr1 C25 C26 115.2(2)
C22 Zr1 C25 C26 37.37(16)
Cl2 Zr1 C25 C26 -144.24(16)
C2 Zr1 C25 C26 -76.83(18)
C3 Zr1 C25 C26 -80.1(3)
C4 Zr1 C25 C26 9.8(3)
C24 C25 C26 C22 -1.1(3)
Zr1 C25 C26 C22 -66.73(17)
C24 C25 C26 Zr1 65.62(17)
C23 C22 C26 C25 0.9(3)
Zr1 C22 C26 C25 67.03(17)
C23 C22 C26 Zr1 -66.13(17)
N1 Zr1 C26 C25 124.17(16)
N2 Zr1 C26 C25 -158.49(15)
C23 Zr1 C26 C25 -77.53(18)
Cl1 Zr1 C26 C25 -61.92(18)
C24 Zr1 C26 C25 -36.96(16)
C22 Zr1 C26 C25 -114.6(2)
Cl2 Zr1 C26 C25 37.24(17)
C2 Zr1 C26 C25 121.64(16)
C3 Zr1 C26 C25 146.17(15)
C4 Zr1 C26 C25 -175.47(14)
N1 Zr1 C26 C22 -121.23(16)
N2 Zr1 C26 C22 -43.89(16)
C23 Zr1 C26 C22 37.07(15)
Cl1 Zr1 C26 C22 52.68(18)
C24 Zr1 C26 C22 77.64(17)
Cl2 Zr1 C26 C22 151.84(14)
C25 Zr1 C26 C22 114.6(2)
C2 Zr1 C26 C22 -123.76(15)
C3 Zr1 C26 C22 -99.23(17)
C4 Zr1 C26 C22 -60.86(17)
